data_2226033
loop_
_publ_author_name
'Peng, Jing'
'Xu, Huifen'
'Li, Zhe'
'Zhang, Yuyan'
'Wu, Jianzhang'

_publ_section_title
;
 1-(4-Aminophenyl)-3-[2-(trifluoromethyl)phenyl]prop-2-en-1-one
;
_journal_coeditor_code ZQ2037
_journal_issue 5
_journal_name_full 'Acta Crystallographica Section E'
_journal_page_first o1156
_journal_page_last o1157
_journal_paper_doi 10.1107/S1600536810014169
_journal_volume 66
_journal_year 2010
_chemical_formula_iupac 'C16 H12 F3 N O'
_chemical_formula_moiety 'C16 H12 F3 N O'
_chemical_formula_sum 'C16 H12 F3 N O'
_chemical_formula_weight 291.27
_chemical_name_systematic
;
1-(4-Aminophenyl)-3-[2-(trifluoromethyl)phenyl]prop-2-en-1-one
;
_space_group_IT_number 14
_symmetry_cell_setting monoclinic
_symmetry_space_group_name_Hall '-P 2ybc'
_symmetry_space_group_name_H-M 'P 1 21/c 1'
_atom_sites_solution_hydrogens geom
_atom_sites_solution_primary direct
_atom_sites_solution_secondary difmap
_audit_creation_method SHELXL-97
_cell_angle_alpha 90.00
_cell_angle_beta 101.108(3)
_cell_angle_gamma 90.00
_cell_formula_units_Z 4
_cell_length_a 18.835(3)
_cell_length_b 4.7866(8)
_cell_length_c 15.177(3)
_cell_measurement_reflns_used 1903
_cell_measurement_temperature 273(2)
_cell_measurement_theta_max 25.43
_cell_measurement_theta_min 2.74
_cell_volume 1342.7(4)
_computing_cell_refinement 'SAINT-Plus (Bruker, 2001)'
_computing_data_collection 'APEX2 (Bruker, 2004)'
_computing_data_reduction 'SAINT-Plus (Bruker, 2001)'
_computing_molecular_graphics 'SHELXTL (Sheldrick, 2008)'
_computing_publication_material 'SHELXTL (Sheldrick, 2008)'
_computing_structure_refinement 'SHELXL97 (Sheldrick, 2008)'
_computing_structure_solution 'SHELXS97 (Sheldrick, 2008)'
_diffrn_ambient_temperature 273(2)
_diffrn_measured_fraction_theta_full 1.000
_diffrn_measured_fraction_theta_max 1.000
_diffrn_measurement_device_type 'Bruker APEXII CCD area-detector'
_diffrn_measurement_method '\f and \w scans'
_diffrn_radiation_monochromator graphite
_diffrn_radiation_source 'fine-focus sealed tube'
_diffrn_radiation_type MoK\a
_diffrn_radiation_wavelength 0.71073
_diffrn_reflns_av_R_equivalents 0.1302
_diffrn_reflns_av_sigmaI/netI 0.0897
_diffrn_reflns_limit_h_max 22
_diffrn_reflns_limit_h_min -21
_diffrn_reflns_limit_k_max 5
_diffrn_reflns_limit_k_min -5
_diffrn_reflns_limit_l_max 10
_diffrn_reflns_limit_l_min -18
_diffrn_reflns_number 6607
_diffrn_reflns_theta_full 25.00
_diffrn_reflns_theta_max 25.00
_diffrn_reflns_theta_min 1.10
_diffrn_standards_decay_% 0
_diffrn_standards_interval_count 0
_diffrn_standards_interval_time 0
_diffrn_standards_number 0
_exptl_absorpt_coefficient_mu 0.119
_exptl_absorpt_correction_T_max 0.974
_exptl_absorpt_correction_T_min 0.951
_exptl_absorpt_correction_type multi-scan
_exptl_absorpt_process_details '(SADABS; Bruker, 2001)'
_exptl_crystal_colour colorless
_exptl_crystal_density_diffrn 1.441
_exptl_crystal_density_method 'not measured'
_exptl_crystal_description block
_exptl_crystal_F_000 600
_exptl_crystal_size_max 0.43
_exptl_crystal_size_mid 0.28
_exptl_crystal_size_min 0.22
_refine_diff_density_max 0.233
_refine_diff_density_min -0.248
_refine_ls_extinction_coef 0.005(3)
_refine_ls_extinction_expression Fc^*^=kFc[1+0.001xFc^2^\l^3^/sin(2\q)]^-1/4^
_refine_ls_extinction_method 'SHELXL97 (Sheldrick, 2008)'
_refine_ls_goodness_of_fit_ref 1.002
_refine_ls_hydrogen_treatment constr
_refine_ls_matrix_type full
_refine_ls_number_parameters 191
_refine_ls_number_reflns 2360
_refine_ls_number_restraints 0
_refine_ls_restrained_S_all 1.002
_refine_ls_R_factor_all 0.0761
_refine_ls_R_factor_gt 0.0602
_refine_ls_shift/su_max 0.001
_refine_ls_shift/su_mean 0.000
_refine_ls_structure_factor_coef Fsqd
_refine_ls_weighting_details 'w=1/[\s^2^(Fo^2^)+(0.1025P)^2^] where P=(Fo^2^+2Fc^2^)/3'
_refine_ls_weighting_scheme calc
_refine_ls_wR_factor_gt 0.1617
_refine_ls_wR_factor_ref 0.1854
_reflns_number_gt 1700
_reflns_number_total 2360
_reflns_threshold_expression I>2\s(I)
_cod_data_source_file zq2037.cif
_cod_data_source_block I
_cod_depositor_comments
;
The following automatic conversions were performed:
'_symmetry_cell_setting' value 'Monoclinic' changed to 'monoclinic'
according to '/home/saulius/struct/CIF-dictionaries/cif_core.dic'
dictionary named 'cif_core.dic' version 2.4.1 from 2010-06-29.

Automatic conversion script
Id: cif_fix_enum 1527 2010-12-29 10:47:43Z saulius 
;
_cod_original_sg_symbol_H-M 'P 21/c'
_cod_database_code 2226033
_cod_database_fobs_code 2226033

loop_
_symmetry_equiv_pos_as_xyz
'x, y, z'
'-x, y+1/2, -z+1/2'
'-x, -y, -z'
'x, -y-1/2, z-1/2'

loop_
_atom_site_type_symbol
_atom_site_label
_atom_site_fract_x
_atom_site_fract_y
_atom_site_fract_z
_atom_site_U_iso_or_equiv
_atom_site_adp_type
_atom_site_calc_flag
_atom_site_refinement_flags
_atom_site_occupancy
_atom_site_disorder_assembly
_atom_site_disorder_group
C C1 0.34496(14) -0.3803(5) 0.79335(18) 0.0501(6) Uani d . 1 . .
C C2 0.36516(11) -0.4190(5) 0.70442(16) 0.0410(6) Uani d . 1 . .
C C3 0.42148(13) -0.6043(6) 0.69850(19) 0.0522(7) Uani d . 1 . .
H H3 0.4457 -0.6952 0.7497 0.063 Uiso calc R 1 . .
C C4 0.44121(14) -0.6525(6) 0.6172(2) 0.0604(8) Uani d . 1 . .
H H4 0.4786 -0.7762 0.6135 0.073 Uiso calc R 1 . .
C C5 0.40580(14) -0.5182(6) 0.5413(2) 0.0593(8) Uani d . 1 . .
H H5 0.4193 -0.5502 0.4864 0.071 Uiso calc R 1 . .
C C6 0.34998(13) -0.3352(6) 0.54698(18) 0.0529(7) Uani d . 1 . .
H H6 0.3263 -0.2464 0.4950 0.063 Uiso calc R 1 . .
C C7 0.32798(12) -0.2792(5) 0.62745(16) 0.0412(6) Uani d . 1 . .
C C8 0.26836(13) -0.0800(5) 0.62980(17) 0.0476(6) Uani d . 1 . .
H H8 0.2543 -0.0556 0.6848 0.057 Uiso calc R 1 . .
C C9 0.23372(13) 0.0641(5) 0.56274(18) 0.0486(6) Uani d . 1 . .
H H9 0.2468 0.0408 0.5072 0.058 Uiso calc R 1 . .
C C10 0.17464(12) 0.2634(5) 0.56880(16) 0.0416(6) Uani d . 1 . .
C C11 0.14526(11) 0.4364(4) 0.48894(16) 0.0375(6) Uani d . 1 . .
C C12 0.17160(12) 0.4283(5) 0.40932(17) 0.0449(6) Uani d . 1 . .
H H12 0.2090 0.3057 0.4046 0.054 Uiso calc R 1 . .
C C13 0.14390(12) 0.5965(5) 0.33733(17) 0.0469(6) Uani d . 1 . .
H H13 0.1628 0.5861 0.2852 0.056 Uiso calc R 1 . .
C C14 0.08774(11) 0.7824(5) 0.34190(16) 0.0416(6) Uani d . 1 . .
C C15 0.05970(12) 0.7888(5) 0.42057(18) 0.0459(6) Uani d . 1 . .
H H15 0.0215 0.9084 0.4246 0.055 Uiso calc R 1 . .
C C16 0.08779(12) 0.6204(5) 0.49211(17) 0.0431(6) Uani d . 1 . .
H H16 0.0683 0.6286 0.5439 0.052 Uiso calc R 1 . .
F F1 0.34613(11) -0.1107(3) 0.81944(11) 0.0793(6) Uani d . 1 . .
F F2 0.27876(9) -0.4720(4) 0.79671(12) 0.0768(6) Uani d . 1 . .
F F3 0.38918(9) -0.5133(4) 0.86064(11) 0.0736(6) Uani d . 1 . .
N N1 0.05877(11) 0.9453(4) 0.26847(15) 0.0543(6) Uani d . 1 . .
H H1A 0.0227 1.0535 0.2707 0.065 Uiso calc R 1 . .
H H1B 0.0768 0.9384 0.2206 0.065 Uiso calc R 1 . .
O O1 0.15200(10) 0.2839(4) 0.63840(13) 0.0660(6) Uani d . 1 . .

loop_
_atom_site_aniso_label
_atom_site_aniso_U_11
_atom_site_aniso_U_22
_atom_site_aniso_U_33
_atom_site_aniso_U_12
_atom_site_aniso_U_13
_atom_site_aniso_U_23
C1 0.0540(15) 0.0454(14) 0.0489(15) 0.0024(11) 0.0046(12) 0.0064(12)
C2 0.0363(12) 0.0409(12) 0.0441(13) -0.0044(10) 0.0037(10) 0.0006(11)
C3 0.0437(14) 0.0539(14) 0.0552(16) 0.0059(11) 0.0000(12) 0.0051(13)
C4 0.0424(14) 0.0695(17) 0.0703(19) 0.0150(13) 0.0132(13) -0.0025(15)
C5 0.0568(16) 0.0717(18) 0.0522(16) 0.0089(14) 0.0179(14) -0.0028(14)
C6 0.0482(14) 0.0662(16) 0.0442(14) 0.0107(13) 0.0087(12) 0.0049(13)
C7 0.0352(12) 0.0448(13) 0.0432(13) -0.0002(10) 0.0065(10) 0.0021(11)
C8 0.0443(13) 0.0562(14) 0.0439(14) 0.0075(11) 0.0127(11) 0.0048(12)
C9 0.0473(14) 0.0549(15) 0.0441(14) 0.0092(11) 0.0100(12) 0.0055(12)
C10 0.0351(12) 0.0461(13) 0.0433(14) -0.0020(10) 0.0070(10) -0.0018(11)
C11 0.0289(11) 0.0391(12) 0.0443(13) -0.0040(9) 0.0063(10) -0.0018(10)
C12 0.0340(12) 0.0507(14) 0.0508(14) 0.0063(10) 0.0103(11) -0.0009(12)
C13 0.0407(13) 0.0590(15) 0.0430(14) 0.0018(11) 0.0130(11) 0.0022(12)
C14 0.0314(11) 0.0433(12) 0.0469(14) -0.0070(9) -0.0009(10) 0.0021(11)
C15 0.0352(12) 0.0487(13) 0.0542(15) 0.0075(10) 0.0093(11) 0.0002(12)
C16 0.0375(12) 0.0496(13) 0.0438(13) -0.0004(10) 0.0118(10) -0.0019(11)
F1 0.1293(15) 0.0565(10) 0.0519(10) 0.0041(10) 0.0173(10) -0.0057(8)
F2 0.0622(10) 0.1068(14) 0.0678(11) -0.0078(9) 0.0287(9) 0.0063(10)
F3 0.0831(12) 0.0847(12) 0.0489(10) 0.0169(9) 0.0029(9) 0.0161(8)
N1 0.0472(12) 0.0637(13) 0.0503(13) 0.0050(10) 0.0052(10) 0.0114(11)
O1 0.0664(12) 0.0844(14) 0.0514(11) 0.0276(10) 0.0223(10) 0.0148(10)

loop_
_atom_type_symbol
_atom_type_description
_atom_type_scat_dispersion_real
_atom_type_scat_dispersion_imag
_atom_type_scat_source
C C 0.0033 0.0016 'International Tables Vol C Tables 4.2.6.8 and 6.1.1.4'
H H 0.0000 0.0000 'International Tables Vol C Tables 4.2.6.8 and 6.1.1.4'
N N 0.0061 0.0033 'International Tables Vol C Tables 4.2.6.8 and 6.1.1.4'
O O 0.0106 0.0060 'International Tables Vol C Tables 4.2.6.8 and 6.1.1.4'
F F 0.0171 0.0103 'International Tables Vol C Tables 4.2.6.8 and 6.1.1.4'

loop_
_geom_angle_atom_site_label_1
_geom_angle_atom_site_label_2
_geom_angle_atom_site_label_3
_geom_angle_site_symmetry_1
_geom_angle_site_symmetry_3
_geom_angle
_geom_angle_publ_flag
F1 C1 F2 . . 105.4(2) ?
F1 C1 F3 . . 104.9(2) ?
F2 C1 F3 . . 105.2(2) ?
F1 C1 C2 . . 113.2(2) ?
F2 C1 C2 . . 113.6(2) ?
F3 C1 C2 . . 113.7(2) ?
C3 C2 C7 . . 120.6(2) ?
C3 C2 C1 . . 117.9(2) ?
C7 C2 C1 . . 121.4(2) ?
C4 C3 C2 . . 120.2(3) ?
C4 C3 H3 . . 119.9 ?
C2 C3 H3 . . 119.9 ?
C3 C4 C5 . . 120.1(2) ?
C3 C4 H4 . . 119.9 ?
C5 C4 H4 . . 119.9 ?
C6 C5 C4 . . 119.7(3) ?
C6 C5 H5 . . 120.1 ?
C4 C5 H5 . . 120.1 ?
C5 C6 C7 . . 122.4(3) ?
C5 C6 H6 . . 118.8 ?
C7 C6 H6 . . 118.8 ?
C6 C7 C2 . . 116.9(2) ?
C6 C7 C8 . . 120.1(2) ?
C2 C7 C8 . . 123.0(2) ?
C9 C8 C7 . . 126.4(2) ?
C9 C8 H8 . . 116.8 ?
C7 C8 H8 . . 116.8 ?
C8 C9 C10 . . 124.3(2) ?
C8 C9 H9 . . 117.8 ?
C10 C9 H9 . . 117.8 ?
O1 C10 C11 . . 121.7(2) ?
O1 C10 C9 . . 119.9(2) ?
C11 C10 C9 . . 118.3(2) ?
C16 C11 C12 . . 116.9(2) ?
C16 C11 C10 . . 119.4(2) ?
C12 C11 C10 . . 123.7(2) ?
C13 C12 C11 . . 121.9(2) ?
C13 C12 H12 . . 119.0 ?
C11 C12 H12 . . 119.0 ?
C12 C13 C14 . . 120.6(2) ?
C12 C13 H13 . . 119.7 ?
C14 C13 H13 . . 119.7 ?
N1 C14 C15 . . 121.4(2) ?
N1 C14 C13 . . 120.3(2) ?
C15 C14 C13 . . 118.2(2) ?
C16 C15 C14 . . 120.8(2) ?
C16 C15 H15 . . 119.6 ?
C14 C15 H15 . . 119.6 ?
C15 C16 C11 . . 121.6(2) ?
C15 C16 H16 . . 119.2 ?
C11 C16 H16 . . 119.2 ?
C14 N1 H1A . . 120.0 ?
C14 N1 H1B . . 120.0 ?
H1A N1 H1B . . 120.0 ?

loop_
_geom_bond_atom_site_label_1
_geom_bond_atom_site_label_2
_geom_bond_site_symmetry_2
_geom_bond_distance
_geom_bond_publ_flag
C1 F1 . 1.349(3) ?
C1 F2 . 1.332(3) ?
C1 F3 . 1.347(3) ?
C1 C2 . 1.483(4) ?
C2 C3 . 1.399(3) ?
C2 C7 . 1.410(3) ?
C3 C4 . 1.375(4) ?
C3 H3 . 0.9300 ?
C4 C5 . 1.374(4) ?
C4 H4 . 0.9300 ?
C5 C6 . 1.384(4) ?
C5 H5 . 0.9300 ?
C6 C7 . 1.389(3) ?
C6 H6 . 0.9300 ?
C7 C8 . 1.479(3) ?
C8 C9 . 1.296(4) ?
C8 H8 . 0.9300 ?
C9 C10 . 1.482(3) ?
C9 H9 . 0.9300 ?
C10 O1 . 1.217(3) ?
C10 C11 . 1.484(3) ?
C11 C16 . 1.404(3) ?
C11 C12 . 1.392(3) ?
C12 C13 . 1.376(3) ?
C12 H12 . 0.9300 ?
C13 C14 . 1.394(3) ?
C13 H13 . 0.9300 ?
C14 N1 . 1.383(3) ?
C14 C15 . 1.396(3) ?
C15 C16 . 1.374(3) ?
C15 H15 . 0.9300 ?
C16 H16 . 0.9300 ?
N1 H1A . 0.8600 ?
N1 H1B . 0.8600 ?

loop_
_geom_hbond_atom_site_label_D
_geom_hbond_atom_site_label_H
_geom_hbond_atom_site_label_A
_geom_hbond_site_symmetry_A
_geom_hbond_distance_DH
_geom_hbond_distance_HA
_geom_hbond_distance_DA
_geom_hbond_angle_DHA
N1 H1A N1 2 0.86 2.42 3.235(3) 157.5
N1 H1B O1 4_575 0.86 2.45 3.162(3) 140.4

loop_
_cod_related_entry_id
_cod_related_entry_database
_cod_related_entry_code
1 ChemSpider 24744920
